data_7156590
loop_
_publ_author_name
'Haldar, Surajit'
'Jana, Chandan K.'

_publ_section_title
;
 Direct (het)arylation of tetrahydroisoquinolines via a metal and oxidant
 free C(sp<sup>3</sup>)-H functionalization enabled three component
 reaction.
;
_journal_issue 7
_journal_name_full 'Organic &amp; biomolecular chemistry'
_journal_page_first 1800
_journal_page_last 1804
_journal_paper_doi 10.1039/c8ob02309c
_journal_volume 17
_journal_year 2019
_chemical_formula_moiety 'C29 H23 N O3'
_chemical_formula_sum 'C29 H23 N O3'
_chemical_formula_weight 433.48
_space_group_crystal_system monoclinic
_space_group_IT_number 14
_space_group_name_Hall '-P 2yn'
_space_group_name_H-M_alt 'P 1 21/n 1'
_symmetry_space_group_name_Hall '-P 2yn'
_symmetry_space_group_name_H-M 'P 1 21/n 1'
_atom_sites_solution_hydrogens geom
_audit_creation_method SHELXL-2014/7
_audit_update_record
;
2018-09-18 deposited with the CCDC.
2018-11-26 downloaded from the CCDC.
;
_cell_angle_alpha 90
_cell_angle_beta 106.480(6)
_cell_angle_gamma 90
_cell_formula_units_Z 8
_cell_length_a 15.1652(8)
_cell_length_b 15.1364(13)
_cell_length_c 19.9955(13)
_cell_measurement_reflns_used 2291
_cell_measurement_temperature 293(2)
_cell_measurement_theta_max 23.2980
_cell_measurement_theta_min 3.3740
_cell_volume 4401.3(5)
_computing_structure_refinement 'SHELXL-2014/7 (Sheldrick, 2014)'
_diffrn_ambient_temperature 293(2)
_diffrn_measured_fraction_theta_full 0.987
_diffrn_measured_fraction_theta_max 0.987
_diffrn_measurement_device_type 'SuperNova, Single source at offset, Eos'
_diffrn_measurement_method 'phi and omega scans'
_diffrn_radiation_type MoK\a
_diffrn_radiation_wavelength 0.71073
_diffrn_reflns_av_R_equivalents 0.1058
_diffrn_reflns_av_unetI/netI 0.1436
_diffrn_reflns_Laue_measured_fraction_full 0.987
_diffrn_reflns_Laue_measured_fraction_max 0.987
_diffrn_reflns_limit_h_max 18
_diffrn_reflns_limit_h_min -18
_diffrn_reflns_limit_k_max 18
_diffrn_reflns_limit_k_min -16
_diffrn_reflns_limit_l_max 23
_diffrn_reflns_limit_l_min -23
_diffrn_reflns_number 16211
_diffrn_reflns_point_group_measured_fraction_full 0.987
_diffrn_reflns_point_group_measured_fraction_max 0.987
_diffrn_reflns_theta_full 25.000
_diffrn_reflns_theta_max 25.000
_diffrn_reflns_theta_min 2.998
_diffrn_source 'SuperNova (Mo) X-ray Source'
_exptl_absorpt_coefficient_mu 0.085
_exptl_absorpt_correction_type multi-scan
_exptl_crystal_colour colourless
_exptl_crystal_density_diffrn 1.308
_exptl_crystal_description block
_exptl_crystal_F_000 1824.0
_exptl_crystal_recrystallization_method 'Re-crystallisation from solvent: Ethyl acetate and Hexane'
_exptl_crystal_size_max 0.32
_exptl_crystal_size_mid 0.29
_exptl_crystal_size_min 0.24
_exptl_transmission_factor_max 0.980
_exptl_transmission_factor_min 0.973
_refine_diff_density_max 0.563
_refine_diff_density_min -0.629
_refine_diff_density_rms 0.150
_refine_ls_extinction_method none
_refine_ls_goodness_of_fit_ref 1.192
_refine_ls_hydrogen_treatment constr
_refine_ls_matrix_type full
_refine_ls_number_parameters 597
_refine_ls_number_reflns 7645
_refine_ls_number_restraints 0
_refine_ls_restrained_S_all 1.192
_refine_ls_R_factor_all 0.1957
_refine_ls_R_factor_gt 0.0905
_refine_ls_shift/su_max 0.002
_refine_ls_shift/su_mean 0.000
_refine_ls_structure_factor_coef Fsqd
_refine_ls_weighting_details 'w=1/[\s^2^(Fo^2^)+(0.0800P)^2^+5.0000P] where P=(Fo^2^+2Fc^2^)/3'
_refine_ls_weighting_scheme calc
_refine_ls_wR_factor_gt 0.1964
_refine_ls_wR_factor_ref 0.3323
_reflns_Friedel_coverage 0.000
_reflns_number_gt 3089
_reflns_number_total 7645
_reflns_threshold_expression 'I > 2\s(I)'
_cod_data_source_file c8ob02309c2.cif
_cod_data_source_block CKJ-SH-03-148P
_cod_depositor_comments 'Adding full bibliography for 7156590.cif.'
_cod_database_code 7156590
_shelx_shelxl_version_number 2014/7
_shelx_space_group_comment
;
The symmetry employed for this shelxl refinement is uniquely defined
by the following loop, which should always be used as a source of
symmetry information in preference to the above space-group names.
They are only intended as comments.
;
_exptl_absorpt_special_details SADABS

loop_
_space_group_symop_operation_xyz
'x, y, z'
'-x+1/2, y+1/2, -z+1/2'
'-x, -y, -z'
'x-1/2, -y-1/2, z-1/2'

loop_
_atom_site_label
_atom_site_type_symbol
_atom_site_fract_x
_atom_site_fract_y
_atom_site_fract_z
_atom_site_U_iso_or_equiv
_atom_site_adp_type
_atom_site_occupancy
_atom_site_site_symmetry_order
_atom_site_calc_flag
_atom_site_refinement_flags_posn
_atom_site_refinement_flags_adp
O3 O 0.7625(3) 0.2513(4) 0.6634(3) 0.0740(16) Uani 1 1 d . .
O1 O 0.5331(3) 0.3644(4) 0.3531(3) 0.0882(19) Uani 1 1 d . .
O2 O 0.5285(3) 0.2330(4) 0.2935(3) 0.0777(17) Uani 1 1 d . .
N1 N 0.9405(3) 0.2078(3) 0.4177(2) 0.0369(11) Uani 1 1 d . .
O66 O 0.8553(3) 0.3361(3) 0.4744(3) 0.0643(14) Uani 1 1 d . .
H66 H 0.8987 0.3041 0.4736 0.096 Uiso 1 1 calc R U
O5 O 0.4302(3) 0.3553(4) 0.4910(3) 0.0703(15) Uani 1 1 d . .
H0 H 0.3894 0.3188 0.4883 0.106 Uiso 1 1 calc R U
O4 O 0.7519(3) 0.3895(4) 0.6123(3) 0.0831(17) Uani 1 1 d . .
N2 N 0.3500(3) 0.2203(4) 0.5421(2) 0.0433(13) Uani 1 1 d . .
C10 C 0.4363(3) 0.1753(4) 0.5396(3) 0.0387(14) Uani 1 1 d . .
H10 H 0.4479 0.1263 0.5730 0.046 Uiso 1 1 calc R U
C45 C 0.9554(3) 0.1719(4) 0.2961(3) 0.0399(14) Uani 1 1 d . .
C50 C 1.0344(3) 0.1937(4) 0.2774(3) 0.0382(14) Uani 1 1 d . .
C43 C 0.8549(3) 0.1602(4) 0.4196(3) 0.0403(14) Uani 1 1 d . .
H43 H 0.8447 0.1102 0.3871 0.048 Uiso 1 1 calc R U
C42 C 0.8641(4) 0.1261(4) 0.4931(3) 0.0415(14) Uani 1 1 d . .
C C 0.9399(3) 0.2412(4) 0.3477(3) 0.0411(15) Uani 1 1 d . .
H0A H 0.8816 0.2716 0.3268 0.049 Uiso 1 1 calc R U
C14 C 0.2571(4) 0.1918(5) 0.6822(3) 0.0433(15) Uani 1 1 d . .
C51 C 1.0719(4) 0.2781(4) 0.3102(3) 0.0456(15) Uani 1 1 d . .
C13 C 0.2143(4) 0.2745(4) 0.6494(3) 0.0457(16) Uani 1 1 d . .
C19 C 0.3384(3) 0.1776(4) 0.6634(3) 0.0441(15) Uani 1 1 d . .
C9 C 0.4286(3) 0.1380(4) 0.4680(3) 0.0405(14) Uani 1 1 d . .
C12 C 0.2670(4) 0.3090(4) 0.6077(3) 0.0440(15) Uani 1 1 d . .
C52 C 1.0179(4) 0.3048(4) 0.3531(3) 0.0432(15) Uani 1 1 d . .
C37 C 0.9490(4) 0.1189(4) 0.5432(3) 0.0424(15) Uani 1 1 d . .
C4 C 0.3440(4) 0.1306(4) 0.4149(3) 0.0433(15) Uani 1 1 d . .
C0AA C 0.3496(3) 0.2498(4) 0.6132(3) 0.0432(15) Uani 1 1 d . .
H0AA H 0.4060 0.2831 0.6345 0.052 Uiso 1 1 calc R U
C64 C 0.6153(4) 0.2469(5) 0.3391(3) 0.0534(18) Uani 1 1 d . .
C24 C 0.5175(4) 0.2402(4) 0.5616(3) 0.0414(14) Uani 1 1 d . .
C31 C 0.6747(4) 0.2638(5) 0.6182(3) 0.0517(18) Uani 1 1 d . .
C58 C 0.7757(4) 0.3040(5) 0.4284(3) 0.0510(16) Uani 1 1 d . .
C2 C 0.2705(3) 0.1652(4) 0.5088(3) 0.0456(16) Uani 1 1 d . .
H2A H 0.2158 0.1892 0.5179 0.055 Uiso 1 1 calc R U
H2B H 0.2800 0.1057 0.5275 0.055 Uiso 1 1 calc R U
C17 C 0.3682(4) 0.0482(5) 0.7368(3) 0.0547(17) Uani 1 1 d . .
H17 H 0.4050 -0.0002 0.7550 0.066 Uiso 1 1 calc R U
C57 C 0.7731(3) 0.2231(5) 0.3979(3) 0.0449(16) Uani 1 1 d . .
C65 C 0.6913(3) 0.1917(5) 0.3502(3) 0.0473(16) Uani 1 1 d . .
H65 H 0.6886 0.1376 0.3276 0.057 Uiso 1 1 calc R U
C25 C 0.5107(4) 0.3241(5) 0.5336(3) 0.0524(17) Uani 1 1 d . .
C53 C 1.1451(4) 0.3280(5) 0.3047(3) 0.061(2) Uani 1 1 d . .
H53 H 1.1804 0.3094 0.2762 0.073 Uiso 1 1 calc R U
C35 C 1.0207(3) 0.1504(4) 0.4477(3) 0.0458(16) Uani 1 1 d . .
H35A H 1.0749 0.1749 0.4379 0.055 Uiso 1 1 calc R U
H35B H 1.0098 0.0921 0.4269 0.055 Uiso 1 1 calc R U
C27 C 0.6682(4) 0.3467(5) 0.5905(4) 0.0561(19) Uani 1 1 d . .
C3 C 0.2584(4) 0.1632(5) 0.4304(3) 0.0562(19) Uani 1 1 d . .
H3A H 0.2073 0.1248 0.4081 0.067 Uiso 1 1 calc R U
H3B H 0.2440 0.2221 0.4114 0.067 Uiso 1 1 calc R U
C48 C 1.0135(4) 0.0636(5) 0.2048(3) 0.0561(18) Uani 1 1 d . .
H48 H 1.0333 0.0261 0.1751 0.067 Uiso 1 1 calc R U
C32 C 0.6005(3) 0.2083(5) 0.6060(3) 0.0456(16) Uani 1 1 d . .
H32 H 0.6049 0.1524 0.6260 0.055 Uiso 1 1 calc R U
C41 C 0.7854(4) 0.1009(4) 0.5107(4) 0.0544(17) Uani 1 1 d . .
H41 H 0.7284 0.1062 0.4778 0.065 Uiso 1 1 calc R U
C26 C 0.5866(4) 0.3812(5) 0.5473(4) 0.0600(19) Uani 1 1 d . .
H26 H 0.5828 0.4379 0.5289 0.072 Uiso 1 1 calc R U
C54 C 1.1660(4) 0.4061(6) 0.3416(4) 0.070(2) Uani 1 1 d . .
H54 H 1.2149 0.4407 0.3376 0.084 Uiso 1 1 calc R U
C60 C 0.6186(4) 0.3242(5) 0.3734(4) 0.059(2) Uani 1 1 d . .
C8 C 0.5076(4) 0.1059(4) 0.4541(3) 0.0493(16) Uani 1 1 d . .
H8 H 0.5642 0.1108 0.4877 0.059 Uiso 1 1 calc R U
C5 C 0.3417(4) 0.0939(5) 0.3518(3) 0.0593(19) Uani 1 1 d . .
H5 H 0.2860 0.0912 0.3171 0.071 Uiso 1 1 calc R U
C56 C 1.0390(4) 0.3834(5) 0.3910(3) 0.0559(17) Uani 1 1 d . .
H56 H 1.0040 0.4022 0.4197 0.067 Uiso 1 1 calc R U
C46 C 0.9035(4) 0.0993(4) 0.2680(3) 0.0478(16) Uani 1 1 d . .
H46 H 0.8494 0.0867 0.2792 0.057 Uiso 1 1 calc R U
C18 C 0.3947(4) 0.1063(5) 0.6916(3) 0.0523(17) Uani 1 1 d . .
H18 H 0.4495 0.0974 0.6805 0.063 Uiso 1 1 calc R U
C16 C 0.2877(4) 0.0623(5) 0.7544(3) 0.0574(18) Uani 1 1 d . .
H16 H 0.2704 0.0229 0.7840 0.069 Uiso 1 1 calc R U
C38 C 0.9524(4) 0.0880(5) 0.6097(3) 0.0584(18) Uani 1 1 d . .
H38 H 1.0089 0.0845 0.6434 0.070 Uiso 1 1 calc R U
C55 C 1.1133(4) 0.4325(5) 0.3847(4) 0.065(2) Uani 1 1 d . .
H55 H 1.1284 0.4846 0.4101 0.078 Uiso 1 1 calc R U
C49 C 1.0641(4) 0.1388(5) 0.2319(3) 0.0501(16) Uani 1 1 d . .
H49 H 1.1174 0.1523 0.2197 0.060 Uiso 1 1 calc R U
C6 C 0.4204(5) 0.0605(5) 0.3382(4) 0.066(2) Uani 1 1 d . .
H6 H 0.4176 0.0349 0.2954 0.079 Uiso 1 1 calc R U
C47 C 0.9332(4) 0.0451(5) 0.2225(3) 0.0538(17) Uani 1 1 d . .
H47 H 0.8988 -0.0044 0.2037 0.065 Uiso 1 1 calc R U
C22 C 0.1612(4) 0.4287(5) 0.5737(4) 0.0614(19) Uani 1 1 d . .
H22 H 0.1429 0.4803 0.5483 0.074 Uiso 1 1 calc R U
C20 C 0.1346(4) 0.3178(5) 0.6526(4) 0.061(2) Uani 1 1 d . .
H20 H 0.0996 0.2956 0.6801 0.073 Uiso 1 1 calc R U
C59 C 0.6976(4) 0.3589(5) 0.4176(4) 0.0584(18) Uani 1 1 d . .
H59 H 0.6994 0.4139 0.4386 0.070 Uiso 1 1 calc R U
C23 C 0.2412(4) 0.3854(5) 0.5715(4) 0.0601(19) Uani 1 1 d . .
H23 H 0.2773 0.4089 0.5453 0.072 Uiso 1 1 calc R U
C7 C 0.5025(4) 0.0664(5) 0.3900(4) 0.0599(19) Uani 1 1 d . .
H7 H 0.5556 0.0436 0.3820 0.072 Uiso 1 1 calc R U
C15 C 0.2318(4) 0.1353(5) 0.7281(3) 0.0564(18) Uani 1 1 d . .
H15 H 0.1786 0.1456 0.7413 0.068 Uiso 1 1 calc R U
C21 C 0.1085(5) 0.3934(6) 0.6146(4) 0.068(2) Uani 1 1 d . .
H21 H 0.0547 0.4220 0.6160 0.082 Uiso 1 1 calc R U
C36 C 1.0360(4) 0.1440(5) 0.5256(3) 0.0589(19) Uani 1 1 d . .
H36A H 1.0831 0.1002 0.5447 0.071 Uiso 1 1 calc R U
H36B H 1.0577 0.2005 0.5469 0.071 Uiso 1 1 calc R U
C39 C 0.8746(5) 0.0627(6) 0.6265(4) 0.070(2) Uani 1 1 d . .
H39 H 0.8781 0.0421 0.6710 0.084 Uiso 1 1 calc R U
C40 C 0.7904(5) 0.0682(5) 0.5760(4) 0.071(2) Uani 1 1 d . .
H40 H 0.7372 0.0499 0.5863 0.086 Uiso 1 1 calc R U
C29 C 0.8145(5) 0.3194(7) 0.6420(5) 0.101(3) Uani 1 1 d . .
H29A H 0.8429 0.2965 0.6077 0.121 Uiso 1 1 calc R U
H29B H 0.8626 0.3409 0.6817 0.121 Uiso 1 1 calc R U
C62 C 0.4735(5) 0.2941(7) 0.3162(5) 0.097(3) Uani 1 1 d . .
H62A H 0.4429 0.2655 0.3469 0.116 Uiso 1 1 calc R U
H62B H 0.4269 0.3181 0.2765 0.116 Uiso 1 1 calc R U

loop_
_atom_site_aniso_label
_atom_site_aniso_U_11
_atom_site_aniso_U_22
_atom_site_aniso_U_33
_atom_site_aniso_U_23
_atom_site_aniso_U_13
_atom_site_aniso_U_12
O3 0.034(2) 0.094(4) 0.087(4) -0.013(3) 0.005(2) -0.015(3)
O1 0.049(3) 0.077(4) 0.149(5) 0.043(4) 0.044(3) 0.034(3)
O2 0.033(2) 0.106(5) 0.086(4) 0.027(3) 0.004(2) 0.013(3)
N1 0.027(2) 0.043(3) 0.041(3) 0.003(2) 0.0104(19) 0.001(2)
O66 0.050(2) 0.063(4) 0.077(3) -0.018(3) 0.014(2) -0.001(3)
O5 0.051(3) 0.070(4) 0.088(3) 0.028(3) 0.015(2) 0.004(3)
O4 0.058(3) 0.082(4) 0.115(4) -0.029(4) 0.033(3) -0.040(3)
N2 0.027(2) 0.056(4) 0.047(3) -0.005(3) 0.011(2) -0.003(2)
C10 0.031(3) 0.045(4) 0.042(3) -0.002(3) 0.012(2) 0.000(3)
C45 0.029(3) 0.046(4) 0.041(3) -0.008(3) 0.004(2) -0.002(3)
C50 0.032(3) 0.043(4) 0.040(3) 0.006(3) 0.010(2) 0.004(3)
C43 0.032(3) 0.040(4) 0.050(4) 0.002(3) 0.013(2) -0.001(3)
C42 0.040(3) 0.033(3) 0.054(4) 0.008(3) 0.016(3) -0.001(3)
C 0.030(3) 0.044(4) 0.049(4) 0.010(3) 0.011(2) 0.003(3)
C14 0.035(3) 0.053(4) 0.042(3) 0.000(3) 0.011(2) -0.003(3)
C51 0.034(3) 0.047(4) 0.052(4) 0.013(3) 0.006(3) -0.002(3)
C13 0.038(3) 0.053(4) 0.048(4) -0.017(3) 0.015(3) -0.007(3)
C19 0.035(3) 0.045(4) 0.050(4) 0.006(3) 0.008(3) -0.001(3)
C9 0.036(3) 0.033(3) 0.056(4) 0.000(3) 0.019(3) -0.001(3)
C12 0.037(3) 0.041(4) 0.052(4) -0.010(3) 0.010(3) 0.001(3)
C52 0.037(3) 0.041(4) 0.049(4) 0.008(3) 0.009(3) -0.005(3)
C37 0.049(3) 0.038(4) 0.042(4) 0.011(3) 0.015(3) -0.002(3)
C4 0.043(3) 0.041(4) 0.047(4) 0.003(3) 0.014(3) -0.001(3)
C0AA 0.033(3) 0.049(4) 0.049(4) -0.008(3) 0.012(2) -0.008(3)
C64 0.029(3) 0.063(5) 0.065(4) 0.017(4) 0.007(3) 0.007(3)
C24 0.035(3) 0.047(4) 0.044(3) -0.003(3) 0.015(2) -0.001(3)
C31 0.031(3) 0.061(5) 0.062(4) -0.023(4) 0.011(3) -0.009(3)
C58 0.042(3) 0.050(4) 0.064(4) -0.007(3) 0.020(3) 0.002(3)
C2 0.029(3) 0.054(4) 0.052(4) -0.018(3) 0.008(3) -0.005(3)
C17 0.057(4) 0.051(4) 0.048(4) 0.008(3) 0.003(3) 0.001(4)
C57 0.027(3) 0.060(5) 0.050(4) 0.012(3) 0.014(3) 0.009(3)
C65 0.038(3) 0.056(4) 0.049(4) 0.006(3) 0.014(3) -0.008(3)
C25 0.040(3) 0.056(4) 0.065(4) -0.002(4) 0.022(3) -0.012(3)
C53 0.044(3) 0.078(6) 0.060(4) 0.020(4) 0.014(3) -0.014(4)
C35 0.031(3) 0.060(4) 0.042(3) 0.011(3) 0.003(2) -0.001(3)
C27 0.042(3) 0.066(5) 0.067(5) -0.019(4) 0.026(3) -0.017(4)
C3 0.035(3) 0.076(5) 0.052(4) -0.007(4) 0.004(3) 0.001(3)
C48 0.063(4) 0.059(5) 0.049(4) 0.017(4) 0.021(3) 0.010(4)
C32 0.037(3) 0.058(4) 0.043(3) -0.010(3) 0.014(3) -0.005(3)
C41 0.051(3) 0.048(4) 0.071(5) -0.001(4) 0.028(3) 0.000(3)
C26 0.062(4) 0.048(4) 0.083(5) 0.000(4) 0.042(4) -0.011(4)
C54 0.050(4) 0.075(6) 0.079(5) 0.010(5) 0.011(4) -0.029(4)
C60 0.043(4) 0.066(5) 0.076(5) 0.030(4) 0.028(3) 0.019(4)
C8 0.036(3) 0.049(4) 0.064(4) -0.004(3) 0.016(3) 0.002(3)
C5 0.057(4) 0.070(5) 0.051(4) -0.003(4) 0.015(3) -0.008(4)
C56 0.056(4) 0.051(4) 0.058(4) 0.002(3) 0.014(3) -0.009(4)
C46 0.038(3) 0.054(4) 0.050(4) 0.002(3) 0.010(3) -0.003(3)
C18 0.043(3) 0.058(5) 0.054(4) -0.008(3) 0.011(3) 0.002(3)
C16 0.060(4) 0.053(5) 0.059(4) 0.004(4) 0.016(3) -0.014(4)
C38 0.061(4) 0.067(5) 0.046(4) 0.007(4) 0.013(3) -0.002(4)
C55 0.066(4) 0.058(5) 0.065(5) 0.007(4) 0.009(4) -0.030(4)
C49 0.042(3) 0.051(4) 0.062(4) 0.006(3) 0.021(3) 0.011(3)
C6 0.070(4) 0.074(6) 0.060(4) -0.025(4) 0.027(4) -0.015(4)
C47 0.058(4) 0.052(4) 0.053(4) -0.004(3) 0.016(3) 0.000(4)
C22 0.067(4) 0.048(4) 0.067(5) -0.007(4) 0.013(4) 0.010(4)
C20 0.047(3) 0.077(6) 0.062(4) -0.027(4) 0.023(3) 0.005(4)
C59 0.054(4) 0.045(4) 0.085(5) 0.002(4) 0.034(4) 0.014(4)
C23 0.059(4) 0.052(5) 0.066(5) -0.003(4) 0.012(3) 0.004(4)
C7 0.055(4) 0.065(5) 0.070(5) -0.018(4) 0.033(3) -0.005(4)
C15 0.047(3) 0.063(5) 0.062(4) -0.001(4) 0.019(3) -0.013(4)
C21 0.051(4) 0.068(6) 0.079(5) -0.023(4) 0.009(4) 0.020(4)
C36 0.038(3) 0.080(6) 0.054(4) 0.011(4) 0.005(3) -0.002(4)
C39 0.074(5) 0.085(6) 0.057(5) 0.026(4) 0.028(4) 0.007(4)
C40 0.061(4) 0.075(6) 0.091(6) 0.041(5) 0.042(4) 0.015(4)
C29 0.041(4) 0.146(10) 0.110(7) -0.032(7) 0.013(4) -0.029(6)
C62 0.039(4) 0.101(8) 0.147(8) 0.044(7) 0.022(5) 0.012(5)

loop_
_atom_type_symbol
_atom_type_description
_atom_type_scat_dispersion_real
_atom_type_scat_dispersion_imag
_atom_type_scat_source
C C 0.0033 0.0016 'International Tables Vol C Tables 4.2.6.8 and 6.1.1.4'
H H 0.0000 0.0000 'International Tables Vol C Tables 4.2.6.8 and 6.1.1.4'
N N 0.0061 0.0033 'International Tables Vol C Tables 4.2.6.8 and 6.1.1.4'
O O 0.0106 0.0060 'International Tables Vol C Tables 4.2.6.8 and 6.1.1.4'

loop_
_geom_angle_atom_site_label_1
_geom_angle_atom_site_label_2
_geom_angle_atom_site_label_3
_geom_angle
C31 O3 C29 102.3(6)
C60 O1 C62 102.9(6)
C64 O2 C62 103.1(6)
C35 N1 C 111.4(4)
C35 N1 C43 109.1(4)
C N1 C43 114.5(4)
C27 O4 C29 103.0(6)
C2 N2 C10 110.1(5)
C2 N2 C0AA 112.2(4)
C10 N2 C0AA 114.3(4)
N2 C10 C9 111.7(4)
N2 C10 C24 109.8(5)
C9 C10 C24 110.5(4)
C46 C45 C50 121.0(6)
C46 C45 C 129.9(5)
C50 C45 C 109.1(5)
C45 C50 C49 119.7(6)
C45 C50 C51 109.8(5)
C49 C50 C51 130.5(5)
N1 C43 C57 109.5(5)
N1 C43 C42 110.1(4)
C57 C43 C42 109.3(4)
C41 C42 C37 118.8(5)
C41 C42 C43 119.0(5)
C37 C42 C43 122.2(5)
N1 C C52 110.8(4)
N1 C C45 116.1(5)
C52 C C45 102.6(4)
C15 C14 C19 120.8(6)
C15 C14 C13 130.5(5)
C19 C14 C13 108.6(5)
C53 C51 C52 121.0(6)
C53 C51 C50 131.4(6)
C52 C51 C50 107.6(5)
C20 C13 C12 119.9(6)
C20 C13 C14 131.1(6)
C12 C13 C14 109.0(5)
C18 C19 C14 119.6(6)
C18 C19 C0AA 130.7(5)
C14 C19 C0AA 109.7(5)
C8 C9 C4 118.0(5)
C8 C9 C10 118.7(5)
C4 C9 C10 123.2(5)
C23 C12 C13 120.2(6)
C23 C12 C0AA 130.3(6)
C13 C12 C0AA 109.5(5)
C56 C52 C51 119.6(6)
C56 C52 C 129.5(6)
C51 C52 C 110.8(5)
C42 C37 C38 119.2(5)
C42 C37 C36 120.3(5)
C38 C37 C36 120.5(5)
C5 C4 C9 120.2(5)
C5 C4 C3 121.7(5)
C9 C4 C3 118.1(5)
N2 C0AA C12 109.6(4)
N2 C0AA C19 116.4(5)
C12 C0AA C19 103.1(5)
C60 C64 O2 111.0(6)
C60 C64 C65 122.0(6)
O2 C64 C65 127.0(7)
C25 C24 C32 121.6(6)
C25 C24 C10 120.6(5)
C32 C24 C10 117.5(6)
C27 C31 C32 122.1(6)
C27 C31 O3 109.5(6)
C32 C31 O3 128.1(7)
C57 C58 O66 121.4(5)
C57 C58 C59 122.9(6)
O66 C58 C59 115.6(6)
N2 C2 C3 108.9(5)
C16 C17 C18 120.3(6)
C58 C57 C65 120.7(6)
C58 C57 C43 121.0(5)
C65 C57 C43 118.0(6)
C64 C65 C57 115.7(6)
O5 C25 C24 121.7(5)
O5 C25 C26 116.7(6)
C24 C25 C26 121.7(6)
C51 C53 C54 119.8(7)
N1 C35 C36 108.8(5)
C31 C27 O4 110.5(6)
C31 C27 C26 123.0(6)
O4 C27 C26 126.5(7)
C4 C3 C2 111.0(4)
C47 C48 C49 119.4(6)
C31 C32 C24 116.4(6)
C40 C41 C42 121.2(6)
C27 C26 C25 115.2(7)
C53 C54 C55 119.5(6)
C64 C60 C59 123.9(6)
C64 C60 O1 109.6(7)
C59 C60 O1 126.4(8)
C9 C8 C7 120.4(5)
C4 C5 C6 121.9(6)
C55 C56 C52 118.3(7)
C45 C46 C47 119.0(5)
C19 C18 C17 119.6(6)
C17 C16 C15 120.8(6)
C39 C38 C37 121.7(6)
C56 C55 C54 121.8(7)
C48 C49 C50 119.6(6)
C7 C6 C5 118.2(6)
C48 C47 C46 121.1(6)
C23 C22 C21 119.1(7)
C21 C20 C13 119.1(7)
C60 C59 C58 114.4(7)
C12 C23 C22 120.4(7)
C6 C7 C8 121.3(6)
C14 C15 C16 118.9(6)
C20 C21 C22 121.3(6)
C37 C36 C35 111.6(5)
C38 C39 C40 118.9(6)
C41 C40 C39 120.2(6)
O3 C29 O4 107.4(5)
O2 C62 O1 107.8(5)

loop_
_geom_bond_atom_site_label_1
_geom_bond_atom_site_label_2
_geom_bond_distance
O3 C31 1.394(7)
O3 C29 1.435(10)
O1 C60 1.386(7)
O1 C62 1.455(10)
O2 C64 1.388(7)
O2 C62 1.405(10)
N1 C35 1.477(7)
N1 C 1.486(7)
N1 C43 1.495(6)
O66 C58 1.383(7)
O5 C25 1.359(7)
O4 C27 1.380(7)
O4 C29 1.436(10)
N2 C2 1.462(7)
N2 C10 1.487(6)
N2 C0AA 1.492(7)
C10 C9 1.512(8)
C10 C24 1.539(8)
C45 C46 1.376(8)
C45 C50 1.391(7)
C45 C 1.535(8)
C50 C49 1.398(8)
C50 C51 1.475(8)
C43 C57 1.525(7)
C43 C42 1.527(8)
C42 C41 1.390(7)
C42 C37 1.393(7)
C C52 1.506(8)
C14 C15 1.386(8)
C14 C19 1.404(7)
C14 C13 1.476(9)
C51 C53 1.372(8)
C51 C52 1.403(8)
C13 C20 1.391(8)
C13 C12 1.409(8)
C19 C18 1.392(8)
C19 C0AA 1.526(8)
C9 C8 1.392(7)
C9 C4 1.418(7)
C12 C23 1.362(9)
C12 C0AA 1.518(8)
C52 C56 1.398(9)
C37 C38 1.397(8)
C37 C36 1.507(7)
C4 C5 1.370(8)
C4 C3 1.501(8)
C64 C60 1.350(10)
C64 C65 1.391(8)
C24 C25 1.379(9)
C24 C32 1.405(7)
C31 C27 1.364(10)
C31 C32 1.370(8)
C58 C57 1.365(9)
C58 C59 1.412(8)
C2 C3 1.525(8)
C17 C16 1.379(8)
C17 C18 1.399(9)
C57 C65 1.415(8)
C25 C26 1.403(8)
C53 C54 1.381(10)
C35 C36 1.512(8)
C27 C26 1.394(9)
C48 C47 1.389(8)
C48 C49 1.393(9)
C41 C40 1.379(9)
C54 C55 1.391(10)
C60 C59 1.374(9)
C8 C7 1.397(8)
C5 C6 1.392(9)
C56 C55 1.386(8)
C46 C47 1.391(8)
C16 C15 1.401(9)
C38 C39 1.371(9)
C6 C7 1.378(9)
C22 C23 1.390(9)
C22 C21 1.402(10)
C20 C21 1.368(10)
C39 C40 1.387(9)
